data_7107407
loop_
_publ_author_name
'Christian Unkelbach'
'Bors C. Abele'
'Klaus Lehmen'
'Daniel Schildbach'
'Benedikt Waerder'
'Kerstin Wild'
'Carsten Strohmann'

_publ_section_title
;
 A diastereomerically enriched, dimeric organolithium compound and the
 stereochemical course of its transformations
;
_journal_name_full Chem.Commun.
_journal_page_first 2492
_journal_page_last 2494
_journal_paper_doi 10.1039/c1cc15872d
_journal_volume 48
_journal_year 2012
_chemical_absolute_configuration rmad
_chemical_formula_sum 'C25 H40 I N O Si Sn'
_chemical_formula_weight 644.26
_chemical_name_systematic
;
?
;
_space_group_IT_number 19
_symmetry_space_group_name_Hall 'P 2ac 2ab'
_symmetry_space_group_name_H-M 'P 21 21 21'
_atom_sites_solution_hydrogens geom
_atom_sites_solution_primary direct
_atom_sites_solution_secondary difmap
_audit_conform_dict_location ftp://ftp.iucr.org/pub/cif_core.dic
_audit_conform_dict_name cif_core.dic
_audit_conform_dict_version 2.3
_audit_creation_date 2011-06-29T11:19:49-00:00
_audit_creation_method 'WinGX routine CIF_UPDATE'
_cell_angle_alpha 90
_cell_angle_beta 90
_cell_angle_gamma 90
_cell_formula_units_Z 4
_cell_length_a 10.3994(2)
_cell_length_b 12.5653(2)
_cell_length_c 21.0997(3)
_cell_measurement_temperature 173(2)
_cell_volume 2757.13(8)
_computing_structure_refinement 'SHELXL-97 (Sheldrick, 1997)'
_computing_structure_solution 'SHELXS-97 (Sheldrick, 1990)'
_diffrn_ambient_temperature 173(2)
_diffrn_measured_fraction_theta_full 1
_diffrn_measured_fraction_theta_max 1
_diffrn_radiation_monochromator graphite
_diffrn_radiation_type MoK\a
_diffrn_radiation_wavelength 0.71073
_diffrn_reflns_av_R_equivalents 0.0474
_diffrn_reflns_av_unetI/netI 0.0331
_diffrn_reflns_limit_h_max 12
_diffrn_reflns_limit_h_min -12
_diffrn_reflns_limit_k_max 15
_diffrn_reflns_limit_k_min -15
_diffrn_reflns_limit_l_max 26
_diffrn_reflns_limit_l_min -26
_diffrn_reflns_number 61579
_diffrn_reflns_theta_full 26
_diffrn_reflns_theta_max 26
_diffrn_reflns_theta_min 1.93
_exptl_absorpt_coefficient_mu 2.106
_exptl_absorpt_correction_type multi-scan
_exptl_absorpt_process_details 'CrysAlis Red (Oxford Diffraction 2006)'
_exptl_crystal_density_diffrn 1.552
_exptl_crystal_density_method 'not measured'
_exptl_crystal_F_000 1288
_exptl_crystal_size_max 0.3
_exptl_crystal_size_mid 0.2
_exptl_crystal_size_min 0.2
_refine_diff_density_max 0.619
_refine_diff_density_min -0.304
_refine_diff_density_rms 0.067
_refine_ls_abs_structure_details 'Flack H D (1983), Acta Cryst. A39, 876-881'
_refine_ls_abs_structure_Flack -0.027(14)
_refine_ls_extinction_method none
_refine_ls_goodness_of_fit_ref 1.009
_refine_ls_hydrogen_treatment mixed
_refine_ls_matrix_type full
_refine_ls_number_parameters 281
_refine_ls_number_reflns 5405
_refine_ls_number_restraints 0
_refine_ls_restrained_S_all 1.009
_refine_ls_R_factor_all 0.0253
_refine_ls_R_factor_gt 0.0207
_refine_ls_shift/su_max 0.001
_refine_ls_shift/su_mean 0
_refine_ls_structure_factor_coef Fsqd
_refine_ls_weighting_details 'calc w=1/[\s^2^(Fo^2^)+(0.0226P)^2^+0.0000P] where P=(Fo^2^+2Fc^2^)/3'
_refine_ls_weighting_scheme calc
_refine_ls_wR_factor_gt 0.0417
_refine_ls_wR_factor_ref 0.0421
_reflns_number_gt 4876
_reflns_number_total 5405
_reflns_threshold_expression >2sigma(I)
_cod_data_source_file c1cc15872d.txt
_cod_data_source_block 1286
_cod_database_code 7107407

loop_
_symmetry_equiv_pos_as_xyz
'x, y, z'
'-x+1/2, -y, z+1/2'
'x+1/2, -y+1/2, -z'
'-x, y+1/2, -z+1/2'

loop_
_atom_site_label
_atom_site_type_symbol
_atom_site_fract_x
_atom_site_fract_y
_atom_site_fract_z
_atom_site_U_iso_or_equiv
_atom_site_adp_type
_atom_site_occupancy
_atom_site_symmetry_multiplicity
_atom_site_calc_flag
_atom_site_refinement_flags
H1 H 0.816(3) 1.163(2) 0.4342(13) 0.020(8) Uiso 1 1 d .
Sn1 Sn 0.70034(2) 1.083369(18) 0.533015(10) 0.02313(6) Uani 1 1 d .
I1 I 0.67170(2) 0.362654(16) 0.370912(10) 0.02442(6) Uani 1 1 d .
Si1 Si 0.76262(8) 1.00186(7) 0.38223(4) 0.01540(18) Uani 1 1 d .
O1 O 0.3308(2) 0.94477(18) 0.36673(10) 0.0305(5) Uani 1 1 d .
N1 N 0.5399(2) 1.04682(19) 0.29547(12) 0.0162(6) Uani 1 1 d .
C8 C 0.9994(3) 1.1200(3) 0.24044(17) 0.0292(8) Uani 1 1 d .
H8 H 1.0302 1.1881 0.228 0.035 Uiso 1 1 calc R
C12 C 0.7475(3) 0.8594(3) 0.40725(13) 0.0182(6) Uani 1 1 d .
C17 C 0.6313(3) 0.8128(3) 0.42525(14) 0.0221(8) Uani 1 1 d .
H17 H 0.5546 0.8536 0.4228 0.026 Uiso 1 1 calc R
C1 C 0.8196(3) 1.0871(3) 0.44833(13) 0.0199(6) Uani 1 1 d .
C10 C 0.9850(3) 0.9332(3) 0.22179(15) 0.0267(8) Uani 1 1 d .
H10 H 1.0065 0.872 0.1976 0.032 Uiso 1 1 calc R
C20 C 0.6041(3) 1.1223(3) 0.24954(14) 0.0216(7) Uani 1 1 d .
H20A H 0.6854 1.0919 0.2332 0.026 Uiso 1 1 calc R
H20B H 0.6226 1.1916 0.27 0.026 Uiso 1 1 calc R
C9 C 1.0307(3) 1.0307(3) 0.20437(16) 0.0276(8) Uani 1 1 d .
H9 H 1.0835 1.0377 0.1679 0.033 Uiso 1 1 calc R
C18 C 0.5968(3) 1.0564(2) 0.36162(13) 0.0173(7) Uani 1 1 d .
H18A H 0.5351 1.0225 0.391 0.021 Uiso 1 1 calc R
H18B H 0.598 1.1332 0.3722 0.021 Uiso 1 1 calc R
C24 C 0.3017(3) 0.9991(3) 0.30914(14) 0.0251(7) Uani 1 1 d .
H24A H 0.2151 1.0314 0.3122 0.03 Uiso 1 1 calc R
H24B H 0.3011 0.9477 0.2736 0.03 Uiso 1 1 calc R
C23 C 0.3995(3) 1.0847(3) 0.29616(15) 0.0206(7) Uani 1 1 d .
H23 H 0.3907 1.1408 0.3295 0.025 Uiso 1 1 calc R
C11 C 0.9071(3) 0.9235(3) 0.27480(14) 0.0226(7) Uani 1 1 d .
H11 H 0.8755 0.8552 0.2862 0.027 Uiso 1 1 calc R
C13 C 0.8568(3) 0.7954(3) 0.41389(14) 0.0236(8) Uani 1 1 d .
H13 H 0.9385 0.8244 0.4035 0.028 Uiso 1 1 calc R
C21 C 0.5057(3) 1.1350(3) 0.19650(15) 0.0256(7) Uani 1 1 d .
H21A H 0.5101 1.0745 0.1665 0.031 Uiso 1 1 calc R
H21B H 0.5201 1.202 0.1729 0.031 Uiso 1 1 calc R
C16 C 0.6248(4) 0.7086(3) 0.44666(15) 0.0303(9) Uani 1 1 d .
H16 H 0.5441 0.6794 0.4585 0.036 Uiso 1 1 calc R
C19 C 0.5515(3) 0.9353(2) 0.27097(14) 0.0211(7) Uani 1 1 d .
H19A H 0.5012 0.9281 0.2319 0.032 Uiso 1 1 calc R
H19B H 0.5189 0.8854 0.3029 0.032 Uiso 1 1 calc R
H19C H 0.642 0.9195 0.2621 0.032 Uiso 1 1 calc R
C15 C 0.7329(4) 0.6477(3) 0.45084(15) 0.0327(9) Uani 1 1 d .
H15 H 0.7271 0.5758 0.4645 0.039 Uiso 1 1 calc R
C14 C 0.8500(4) 0.6903(3) 0.43535(15) 0.0323(9) Uani 1 1 d .
H14 H 0.926 0.6488 0.4392 0.039 Uiso 1 1 calc R
C7 C 0.9237(3) 1.1103(2) 0.29425(15) 0.0227(8) Uani 1 1 d .
H7 H 0.9056 1.1714 0.3193 0.027 Uiso 1 1 calc R
C6 C 0.8737(3) 1.0111(3) 0.31199(15) 0.0186(7) Uani 1 1 d .
C22 C 0.3765(3) 1.1372(3) 0.23081(15) 0.0290(8) Uani 1 1 d .
H22A H 0.3111 1.097 0.2065 0.035 Uiso 1 1 calc R
H22B H 0.3462 1.2114 0.2361 0.035 Uiso 1 1 calc R
C25 C 0.2407(3) 0.8616(3) 0.37807(18) 0.0435(10) Uani 1 1 d .
H25A H 0.1556 0.8923 0.386 0.065 Uiso 1 1 calc R
H25B H 0.2678 0.8202 0.4151 0.065 Uiso 1 1 calc R
H25C H 0.2367 0.8149 0.3409 0.065 Uiso 1 1 calc R
C2 C 0.9608(3) 1.0636(3) 0.46653(17) 0.0320(8) Uani 1 1 d .
H2A H 0.9674 0.9909 0.4831 0.048 Uiso 1 1 calc R
H2B H 0.9889 1.1141 0.4991 0.048 Uiso 1 1 calc R
H2C H 1.0156 1.0708 0.429 0.048 Uiso 1 1 calc R
C5 C 0.7350(4) 0.9344(3) 0.57951(16) 0.0386(10) Uani 1 1 d .
H5A H 0.8248 0.9312 0.5934 0.058 Uiso 1 1 calc R
H5B H 0.7179 0.8759 0.55 0.058 Uiso 1 1 calc R
H5C H 0.6782 0.9281 0.6164 0.058 Uiso 1 1 calc R
C3 C 0.4986(3) 1.1037(3) 0.51566(16) 0.0364(10) Uani 1 1 d .
H3A H 0.454 1.1155 0.556 0.055 Uiso 1 1 calc R
H3B H 0.4643 1.0396 0.4953 0.055 Uiso 1 1 calc R
H3C H 0.4854 1.1651 0.4878 0.055 Uiso 1 1 calc R
C4 C 0.7646(4) 1.2089(3) 0.59388(18) 0.0456(11) Uani 1 1 d .
H4A H 0.749 1.2777 0.5734 0.068 Uiso 1 1 calc R
H4B H 0.8568 1.2006 0.6021 0.068 Uiso 1 1 calc R
H4C H 0.7173 1.2059 0.634 0.068 Uiso 1 1 calc R

loop_
_atom_site_aniso_label
_atom_site_aniso_U_11
_atom_site_aniso_U_22
_atom_site_aniso_U_33
_atom_site_aniso_U_23
_atom_site_aniso_U_13
_atom_site_aniso_U_12
Sn1 0.02234(13) 0.02757(11) 0.01948(10) -0.00435(10) -0.00064(9) 0.00049(10)
I1 0.02977(13) 0.01955(9) 0.02393(10) 0.00123(9) -0.00439(9) 0.00044(9)
Si1 0.0144(5) 0.0153(4) 0.0165(4) 0.0003(3) 0.0001(3) -0.0007(3)
O1 0.0243(12) 0.0432(14) 0.0241(11) 0.0096(11) -0.0009(11) -0.0088(11)
N1 0.0160(15) 0.0158(13) 0.0167(13) -0.0030(11) -0.0015(10) 0.0009(11)
C8 0.0241(19) 0.0274(19) 0.036(2) 0.0104(17) 0.0002(15) -0.0068(15)
C12 0.0254(18) 0.0169(15) 0.0122(14) -0.0006(14) -0.0015(12) -0.0033(14)
C17 0.020(2) 0.0251(18) 0.0210(17) 0.0003(15) -0.0028(13) -0.0033(14)
C1 0.0193(18) 0.0206(15) 0.0198(14) -0.0007(14) -0.0050(12) -0.0035(16)
C10 0.026(2) 0.031(2) 0.0232(17) 0.0009(16) 0.0026(14) 0.0084(16)
C20 0.0210(18) 0.0235(19) 0.0204(16) 0.0027(15) 0.0012(13) -0.0030(14)
C9 0.0170(19) 0.046(2) 0.0196(17) 0.0052(17) 0.0037(14) -0.0016(16)
C18 0.0182(17) 0.0204(16) 0.0135(15) -0.0002(13) -0.0006(12) 0.0002(12)
C24 0.0199(19) 0.0325(18) 0.0230(16) 0.0027(14) 0.0018(15) -0.0021(16)
C23 0.0142(18) 0.0211(16) 0.0264(17) -0.0042(16) -0.0011(13) 0.0048(15)
C11 0.0248(19) 0.0181(16) 0.0250(17) 0.0016(15) 0.0001(13) 0.0010(15)
C13 0.023(2) 0.0270(18) 0.0210(16) 0.0021(14) 0.0017(13) 0.0031(14)
C21 0.027(2) 0.0258(17) 0.0240(17) 0.0040(17) -0.0036(14) -0.0001(17)
C16 0.040(2) 0.028(2) 0.0226(18) 0.0046(16) -0.0026(15) -0.0176(17)
C19 0.0229(19) 0.0173(17) 0.0231(17) -0.0036(14) -0.0057(14) 0.0000(13)
C15 0.055(3) 0.0194(17) 0.0236(18) 0.0031(15) -0.0038(16) -0.0043(18)
C14 0.048(3) 0.0253(18) 0.0236(17) 0.0011(15) -0.0003(16) 0.0119(18)
C7 0.0181(19) 0.0226(19) 0.0273(17) 0.0022(14) 0.0024(14) -0.0002(13)
C6 0.0108(17) 0.0216(17) 0.0234(17) 0.0012(14) -0.0014(13) 0.0027(13)
C22 0.027(2) 0.0283(18) 0.0319(19) 0.0087(18) -0.0045(14) 0.0067(17)
C25 0.038(2) 0.052(2) 0.040(2) 0.012(2) 0.0034(18) -0.012(2)
C2 0.0223(19) 0.042(2) 0.0322(18) -0.0068(19) -0.0085(16) -0.0019(15)
C5 0.046(2) 0.045(2) 0.0242(18) 0.0088(18) 0.0000(15) 0.0075(19)
C3 0.019(2) 0.059(3) 0.031(2) -0.0004(19) 0.0035(14) 0.0069(17)
C4 0.050(3) 0.051(3) 0.037(2) -0.024(2) 0.0069(18) -0.017(2)

loop_
_atom_type_symbol
_atom_type_description
_atom_type_scat_dispersion_real
_atom_type_scat_dispersion_imag
_atom_type_scat_source
C C 0.0033 0.0016 'International Tables Vol C Tables 4.2.6.8 and 6.1.1.4'
N N 0.0061 0.0033 'International Tables Vol C Tables 4.2.6.8 and 6.1.1.4'
O O 0.0106 0.006 'International Tables Vol C Tables 4.2.6.8 and 6.1.1.4'
Si Si 0.0817 0.0704 'International Tables Vol C Tables 4.2.6.8 and 6.1.1.4'
Sn Sn -0.6537 1.4246 'International Tables Vol C Tables 4.2.6.8 and 6.1.1.4'
I I -0.4742 1.8119 'International Tables Vol C Tables 4.2.6.8 and 6.1.1.4'
H H 0 0 'International Tables Vol C Tables 4.2.6.8 and 6.1.1.4'

loop_
_geom_angle_atom_site_label_1
_geom_angle_atom_site_label_2
_geom_angle_atom_site_label_3
_geom_angle
C4 Sn1 C3 108.66(15)
C4 Sn1 C5 108.43(15)
C3 Sn1 C5 110.27(15)
C4 Sn1 C1 107.38(13)
C3 Sn1 C1 114.52(12)
C5 Sn1 C1 107.39(13)
C1 Si1 C12 111.51(13)
C1 Si1 C6 111.09(14)
C12 Si1 C6 109.41(14)
C1 Si1 C18 104.64(14)
C12 Si1 C18 109.41(13)
C6 Si1 C18 110.70(13)
C24 O1 C25 110.8(2)
C19 N1 C20 109.3(2)
C19 N1 C18 111.1(2)
C20 N1 C18 111.5(2)
C19 N1 C23 111.7(2)
C20 N1 C23 103.4(2)
C18 N1 C23 109.7(2)
C9 C8 C7 120.5(3)
C13 C12 C17 115.8(3)
C13 C12 Si1 120.6(2)
C17 C12 Si1 123.4(2)
C16 C17 C12 121.8(3)
C2 C1 Si1 112.3(2)
C2 C1 Sn1 109.5(2)
Si1 C1 Sn1 114.99(15)
C9 C10 C11 120.0(3)
N1 C20 C21 103.9(2)
C10 C9 C8 119.6(3)
N1 C18 Si1 122.2(2)
O1 C24 C23 110.8(3)
C24 C23 N1 115.0(3)
C24 C23 C22 111.2(3)
N1 C23 C22 105.7(2)
C10 C11 C6 122.0(3)
C12 C13 C14 122.3(3)
C20 C21 C22 104.2(2)
C15 C16 C17 120.7(3)
C14 C15 C16 119.9(3)
C15 C14 C13 119.5(3)
C8 C7 C6 120.5(3)
C11 C6 C7 117.3(3)
C11 C6 Si1 123.1(2)
C7 C6 Si1 119.5(2)
C21 C22 C23 106.2(2)

loop_
_geom_bond_atom_site_label_1
_geom_bond_atom_site_label_2
_geom_bond_distance
Sn1 C4 2.141(3)
Sn1 C3 2.145(3)
Sn1 C5 2.143(4)
Sn1 C1 2.176(3)
Si1 C1 1.856(3)
Si1 C12 1.872(3)
Si1 C6 1.883(3)
Si1 C18 1.906(3)
O1 C24 1.426(4)
O1 C25 1.424(4)
N1 C19 1.498(4)
N1 C20 1.512(4)
N1 C18 1.521(4)
N1 C23 1.536(4)
C8 C9 1.395(5)
C8 C7 1.387(5)
C12 C13 1.400(4)
C12 C17 1.395(4)
C17 C16 1.387(5)
C1 C2 1.546(4)
C10 C9 1.365(5)
C10 C11 1.386(4)
C20 C21 1.525(4)
C24 C23 1.505(4)
C23 C22 1.547(4)
C11 C6 1.396(4)
C13 C14 1.398(5)
C21 C22 1.527(4)
C16 C15 1.363(5)
C15 C14 1.370(5)
C7 C6 1.402(4)
